data_2231486
loop_
_publ_author_name
'Asiri, Abdullah M.'
'Khan, Salman A.'
'Tahir, M. Nawaz'

_publ_section_title
;
 2-[(4-Chlorobenzylidene)amino]-4,5,6,7-tetrahydro-1-benzothiophene-3-carbonitrile
;
_journal_coeditor_code HB6331
_journal_issue 9
_journal_name_full 'Acta Crystallographica Section E'
_journal_page_first o2254
_journal_paper_doi 10.1107/S1600536811030704
_journal_volume 67
_journal_year 2011
_chemical_formula_iupac 'C16 H13 Cl N2 S'
_chemical_formula_moiety 'C16 H13 Cl N2 S'
_chemical_formula_sum 'C16 H13 Cl N2 S'
_chemical_formula_weight 300.79
_chemical_name_systematic
;
2-[(4-Chlorobenzylidene)amino]-4,5,6,7-tetrahydro-1-benzothiophene-
3-carbonitrile
;
_space_group_IT_number 19
_symmetry_cell_setting orthorhombic
_symmetry_space_group_name_Hall 'P 2ac 2ab'
_symmetry_space_group_name_H-M 'P 21 21 21'
_atom_sites_solution_hydrogens geom
_atom_sites_solution_primary direct
_atom_sites_solution_secondary difmap
_audit_creation_method SHELXL-97
_cell_angle_alpha 90
_cell_angle_beta 90
_cell_angle_gamma 90
_cell_formula_units_Z 4
_cell_length_a 4.7815(3)
_cell_length_b 16.5670(13)
_cell_length_c 18.1658(14)
_cell_measurement_reflns_used 1821
_cell_measurement_temperature 296(2)
_cell_measurement_theta_max 25.24
_cell_measurement_theta_min 3.33
_cell_volume 1439.01(18)
_computing_cell_refinement 'SAINT (Bruker, 2009)'
_computing_data_collection 'APEX2 (Bruker, 2009)'
_computing_data_reduction 'SAINT (Bruker, 2009)'
_computing_molecular_graphics 'ORTEP-3 for Windows (Farrugia, 1997) and PLATON (Spek, 2009)'
_computing_publication_material
;
WinGX (Farrugia, 1999) and PLATON (Spek, 2009)
;
_computing_structure_refinement 'SHELXL97 (Sheldrick, 2008)'
_computing_structure_solution 'SHELXS97 (Sheldrick, 2008)'
_diffrn_ambient_temperature 296(2)
_diffrn_detector_area_resol_mean 8.20
_diffrn_measured_fraction_theta_full 0.997
_diffrn_measured_fraction_theta_max 0.997
_diffrn_measurement_device_type 'Bruker Kappa APEXII CCD'
_diffrn_measurement_method \w
_diffrn_radiation_monochromator graphite
_diffrn_radiation_source 'fine-focus sealed tube'
_diffrn_radiation_type MoK\a
_diffrn_radiation_wavelength 0.71073
_diffrn_reflns_av_R_equivalents 0.0553
_diffrn_reflns_av_sigmaI/netI 0.0600
_diffrn_reflns_limit_h_max 5
_diffrn_reflns_limit_h_min -5
_diffrn_reflns_limit_k_max 17
_diffrn_reflns_limit_k_min -19
_diffrn_reflns_limit_l_max 21
_diffrn_reflns_limit_l_min -21
_diffrn_reflns_number 11075
_diffrn_reflns_theta_full 25.24
_diffrn_reflns_theta_max 25.24
_diffrn_reflns_theta_min 3.33
_diffrn_standards_number 0
_exptl_absorpt_coefficient_mu 0.401
_exptl_absorpt_correction_T_max 0.951
_exptl_absorpt_correction_T_min 0.931
_exptl_absorpt_correction_type multi-scan
_exptl_absorpt_process_details '(SADABS; Bruker, 2005)'
_exptl_crystal_colour yellow
_exptl_crystal_density_diffrn 1.388
_exptl_crystal_density_method 'not measured'
_exptl_crystal_description needle
_exptl_crystal_F_000 624
_exptl_crystal_size_max 0.35
_exptl_crystal_size_mid 0.15
_exptl_crystal_size_min 0.12
_refine_diff_density_max 0.257
_refine_diff_density_min -0.185
_refine_ls_abs_structure_details 'Flack (1983), 1053 Friedel pairs'
_refine_ls_abs_structure_Flack 0.03(10)
_refine_ls_goodness_of_fit_ref 1.016
_refine_ls_hydrogen_treatment constr
_refine_ls_matrix_type full
_refine_ls_number_parameters 181
_refine_ls_number_reflns 2607
_refine_ls_number_restraints 0
_refine_ls_restrained_S_all 1.016
_refine_ls_R_factor_all 0.0762
_refine_ls_R_factor_gt 0.0441
_refine_ls_shift/su_max 0.000
_refine_ls_shift/su_mean 0.000
_refine_ls_structure_factor_coef Fsqd
_refine_ls_weighting_details 'calc w=1/[\s^2^(Fo^2^)+(0.0416P)^2^+0.1311P] where P=(Fo^2^+2Fc^2^)/3'
_refine_ls_weighting_scheme calc
_refine_ls_wR_factor_gt 0.0864
_refine_ls_wR_factor_ref 0.0988
_reflns_number_gt 1821
_reflns_number_total 2607
_reflns_threshold_expression I>2\s(I)
_cod_data_source_file hb6331.cif
_cod_data_source_block I
_cod_database_code 2231486
_cod_database_fobs_code 2231486

loop_
_symmetry_equiv_pos_site_id
_symmetry_equiv_pos_as_xyz
1 x,y,z
2 1/2-x,-y,1/2+z
3 1/2+x,1/2-y,-z
4 -x,1/2+y,1/2-z

loop_
_atom_site_aniso_label
_atom_site_aniso_U_11
_atom_site_aniso_U_22
_atom_site_aniso_U_33
_atom_site_aniso_U_12
_atom_site_aniso_U_13
_atom_site_aniso_U_23
Cl1 0.0610(7) 0.0690(7) 0.1092(9) -0.0156(6) -0.0022(6) -0.0261(6)
S1 0.0612(6) 0.0437(5) 0.0469(4) -0.0018(5) -0.0048(5) 0.0056(4)
N1 0.0506(18) 0.0409(18) 0.0444(16) 0.0006(16) -0.0036(14) -0.0047(13)
N2 0.105(3) 0.069(2) 0.062(2) -0.014(2) -0.007(2) 0.0196(19)
C1 0.0409(19) 0.036(2) 0.045(2) 0.0070(17) 0.0009(15) -0.0040(16)
C2 0.057(2) 0.046(2) 0.048(2) 0.0009(19) -0.0022(19) -0.0042(18)
C3 0.058(2) 0.044(2) 0.062(2) 0.005(2) 0.011(2) 0.0012(19)
C4 0.040(2) 0.046(2) 0.068(2) 0.002(2) 0.001(2) -0.0177(19)
C5 0.054(2) 0.060(2) 0.054(2) -0.004(2) -0.009(2) -0.0066(19)
C6 0.056(2) 0.048(2) 0.049(2) -0.001(2) 0.001(2) 0.0010(18)
C7 0.050(2) 0.038(2) 0.0454(18) -0.0005(18) 0.0050(19) 0.0018(16)
C8 0.046(2) 0.040(2) 0.047(2) 0.0011(18) 0.0043(16) -0.0030(16)
C9 0.0423(19) 0.0362(18) 0.0394(17) 0.0020(18) 0.0040(17) 0.0007(14)
C10 0.0350(18) 0.040(2) 0.0459(19) 0.0040(18) 0.0049(15) -0.0024(17)
C11 0.040(2) 0.036(2) 0.049(2) 0.0008(17) 0.0045(16) -0.0023(17)
C12 0.056(2) 0.042(2) 0.064(2) -0.001(2) 0.0060(19) 0.0011(18)
C13 0.112(4) 0.070(3) 0.102(3) -0.044(3) -0.038(4) 0.007(3)
C14 0.154(5) 0.092(4) 0.064(3) -0.063(4) -0.007(3) -0.012(3)
C15 0.051(2) 0.056(2) 0.051(2) -0.005(2) -0.0019(17) -0.0042(19)
C16 0.055(2) 0.050(2) 0.0403(18) -0.005(2) -0.0030(19) -0.0001(17)

loop_
_atom_site_type_symbol
_atom_site_label
_atom_site_fract_x
_atom_site_fract_y
_atom_site_fract_z
_atom_site_U_iso_or_equiv
_atom_site_thermal_displace_type
_atom_site_occupancy
_atom_site_disorder_group
Cl Cl1 -0.7805(2) -0.17259(7) -0.04726(7) 0.0797(4) Uani 1.000 -16
S S1 0.4743(2) 0.20961(5) 0.08062(4) 0.0506(3) Uani 1.000 -16
N N1 0.1842(6) 0.06647(16) 0.10865(15) 0.0453(10) Uani 1.000 -16
N N2 0.4578(9) 0.0048(2) 0.28643(17) 0.0787(14) Uani 1.000 -16
C C1 -0.1473(7) 0.0110(2) 0.02527(17) 0.0406(11) Uani 1.000 -16
C C2 -0.2345(8) -0.0493(2) 0.07260(19) 0.0503(12) Uani 1.000 -16
C C3 -0.4313(7) -0.1048(2) 0.0506(2) 0.0547(12) Uani 1.000 -16
C C4 -0.5384(7) -0.1013(2) -0.01982(19) 0.0513(12) Uani 1.000 -16
C C5 -0.4597(8) -0.0416(2) -0.06685(19) 0.0560(12) Uani 1.000 -16
C C6 -0.2640(7) 0.0135(2) -0.04455(18) 0.0510(12) Uani 1.000 -16
C C7 0.0619(7) 0.06949(19) 0.04718(19) 0.0445(11) Uani 1.000 -16
C C8 0.3759(7) 0.1241(2) 0.12951(18) 0.0443(12) Uani 1.000 -16
C C9 0.5135(8) 0.12209(18) 0.19578(15) 0.0393(10) Uani 1.000 -16
C C10 0.6876(6) 0.19068(19) 0.20924(17) 0.0403(11) Uani 1.000 -16
C C11 0.6880(7) 0.24227(19) 0.15209(17) 0.0417(12) Uani 1.000 -16
C C12 0.8316(8) 0.3222(2) 0.15026(19) 0.0540(12) Uani 1.000 -16
C C13 1.0043(12) 0.3330(3) 0.2182(3) 0.0947(19) Uani 1.000 -16
C C14 0.9144(12) 0.2949(3) 0.2830(2) 0.103(2) Uani 1.000 -16
C C15 0.8375(7) 0.2073(2) 0.27953(18) 0.0527(12) Uani 1.000 -16
C C16 0.4818(9) 0.0573(2) 0.24609(17) 0.0484(11) Uani 1.000 -16
H H2 -0.15934 -0.05237 0.11974 0.0602 Uiso 1.000 -16
H H3 -0.49192 -0.14449 0.08309 0.0652 Uiso 1.000 -16
H H5 -0.53781 -0.03830 -0.11363 0.0670 Uiso 1.000 -16
H H6 -0.20794 0.05376 -0.07708 0.0609 Uiso 1.000 -16
H H7 0.10771 0.11083 0.01472 0.0534 Uiso 1.000 -16
H H12A 0.69350 0.36500 0.14716 0.0649 Uiso 1.000 -16
H H12B 0.95053 0.32546 0.10711 0.0649 Uiso 1.000 -16
H H13A 1.19183 0.31404 0.20749 0.1138 Uiso 1.000 -16
H H13B 1.01751 0.39043 0.22811 0.1138 Uiso 1.000 -16
H H14A 0.75291 0.32421 0.30118 0.1240 Uiso 1.000 -16
H H14B 1.06135 0.30081 0.31940 0.1240 Uiso 1.000 -16
H H15A 1.00517 0.17449 0.28231 0.0631 Uiso 1.000 -16
H H15B 0.71853 0.19360 0.32092 0.0631 Uiso 1.000 -16

loop_
_atom_type_symbol
_atom_type_description
_atom_type_scat_dispersion_real
_atom_type_scat_dispersion_imag
_atom_type_scat_source
C C 0.0033 0.0016 'International Tables Vol C Tables 4.2.6.8 and 6.1.1.4'
H H 0.0000 0.0000 'International Tables Vol C Tables 4.2.6.8 and 6.1.1.4'
N N 0.0061 0.0033 'International Tables Vol C Tables 4.2.6.8 and 6.1.1.4'
S S 0.1246 0.1234 'International Tables Vol C Tables 4.2.6.8 and 6.1.1.4'
Cl Cl 0.1484 0.1585 'International Tables Vol C Tables 4.2.6.8 and 6.1.1.4'

loop_
_geom_angle_atom_site_label_1
_geom_angle_atom_site_label_2
_geom_angle_atom_site_label_3
_geom_angle
_geom_angle_publ_flag
C8 S1 C11 91.79(15) no
C7 N1 C8 121.7(3) no
C2 C1 C6 118.0(3) no
C2 C1 C7 121.4(3) no
C6 C1 C7 120.6(3) no
C1 C2 C3 120.6(3) no
C2 C3 C4 119.7(3) no
Cl1 C4 C3 119.2(3) no
Cl1 C4 C5 120.1(3) no
C3 C4 C5 120.7(3) no
C4 C5 C6 119.2(3) no
C1 C6 C5 121.7(3) no
N1 C7 C1 122.5(3) no
S1 C8 N1 127.3(2) no
S1 C8 C9 109.8(2) no
N1 C8 C9 123.0(3) no
C8 C9 C10 114.2(3) no
C8 C9 C16 122.2(3) no
C10 C9 C16 123.6(3) no
C9 C10 C11 112.0(3) no
C9 C10 C15 125.0(3) no
C11 C10 C15 122.9(3) no
S1 C11 C10 112.2(2) no
S1 C11 C12 122.0(2) no
C10 C11 C12 125.6(3) no
C11 C12 C13 110.0(3) no
C12 C13 C14 118.0(5) no
C13 C14 C15 118.4(4) no
C10 C15 C14 109.5(3) no
N2 C16 C9 179.5(4) no
C1 C2 H2 120.00 no
C3 C2 H2 120.00 no
C2 C3 H3 120.00 no
C4 C3 H3 120.00 no
C4 C5 H5 120.00 no
C6 C5 H5 120.00 no
C1 C6 H6 119.00 no
C5 C6 H6 119.00 no
N1 C7 H7 119.00 no
C1 C7 H7 119.00 no
C11 C12 H12A 110.00 no
C11 C12 H12B 110.00 no
C13 C12 H12A 110.00 no
C13 C12 H12B 110.00 no
H12A C12 H12B 108.00 no
C12 C13 H13A 108.00 no
C12 C13 H13B 108.00 no
C14 C13 H13A 108.00 no
C14 C13 H13B 108.00 no
H13A C13 H13B 107.00 no
C13 C14 H14A 108.00 no
C13 C14 H14B 108.00 no
C15 C14 H14A 108.00 no
C15 C14 H14B 108.00 no
H14A C14 H14B 107.00 no
C10 C15 H15A 110.00 no
C10 C15 H15B 110.00 no
C14 C15 H15A 110.00 no
C14 C15 H15B 110.00 no
H15A C15 H15B 108.00 no

loop_
_geom_bond_atom_site_label_1
_geom_bond_atom_site_label_2
_geom_bond_distance
_geom_bond_publ_flag
Cl1 C4 1.727(4) no
S1 C8 1.737(3) no
S1 C11 1.739(3) no
N1 C7 1.262(4) no
N1 C8 1.377(4) no
N2 C16 1.143(5) no
C1 C2 1.382(5) no
C1 C6 1.386(5) no
C1 C7 1.448(5) no
C2 C3 1.375(5) no
C3 C4 1.379(5) no
C4 C5 1.360(5) no
C5 C6 1.369(5) no
C8 C9 1.372(4) no
C9 C10 1.430(4) no
C9 C16 1.418(4) no
C10 C11 1.345(4) no
C10 C15 1.490(4) no
C11 C12 1.492(5) no
C12 C13 1.496(7) no
C13 C14 1.403(7) no
C14 C15 1.499(6) no
C2 H2 0.9300 no
C3 H3 0.9300 no
C5 H5 0.9300 no
C6 H6 0.9300 no
C7 H7 0.9300 no
C12 H12A 0.9700 no
C12 H12B 0.9700 no
C13 H13A 0.9700 no
C13 H13B 0.9700 no
C14 H14A 0.9700 no
C14 H14B 0.9700 no
C15 H15A 0.9700 no
C15 H15B 0.9700 no

loop_
_geom_hbond_atom_site_label_D
_geom_hbond_atom_site_label_H
_geom_hbond_atom_site_label_A
_geom_hbond_site_symmetry_A
_geom_hbond_distance_DH
_geom_hbond_distance_HA
_geom_hbond_distance_DA
_geom_hbond_angle_DHA
_geom_hbond_publ_flag
C13 H13A Cg 1_655 0.97 2.99 3.841(6) 147 yes

loop_
_geom_torsion_atom_site_label_1
_geom_torsion_atom_site_label_2
_geom_torsion_atom_site_label_3
_geom_torsion_atom_site_label_4
_geom_torsion
_geom_torsion_publ_flag
C11 S1 C8 N1 176.1(3) no
C11 S1 C8 C9 -2.1(3) no
C8 S1 C11 C10 0.8(3) no
C8 S1 C11 C12 -174.3(3) no
C8 N1 C7 C1 -177.9(3) no
C7 N1 C8 S1 2.5(5) no
C7 N1 C8 C9 -179.6(3) no
C6 C1 C2 C3 -0.1(5) no
C7 C1 C2 C3 -179.3(3) no
C2 C1 C6 C5 0.0(5) no
C7 C1 C6 C5 179.3(3) no
C2 C1 C7 N1 3.4(5) no
C6 C1 C7 N1 -175.9(3) no
C1 C2 C3 C4 1.4(5) no
C2 C3 C4 Cl1 178.8(3) no
C2 C3 C4 C5 -2.6(5) no
Cl1 C4 C5 C6 -178.9(3) no
C3 C4 C5 C6 2.5(5) no
C4 C5 C6 C1 -1.2(5) no
S1 C8 C9 C10 2.8(4) no
S1 C8 C9 C16 -177.6(3) no
N1 C8 C9 C10 -175.4(3) no
N1 C8 C9 C16 4.2(5) no
C8 C9 C10 C11 -2.3(4) no
C8 C9 C10 C15 173.8(3) no
C16 C9 C10 C11 178.1(3) no
C16 C9 C10 C15 -5.8(5) no
C9 C10 C11 S1 0.6(4) no
C9 C10 C11 C12 175.6(3) no
C15 C10 C11 S1 -175.6(2) no
C15 C10 C11 C12 -0.6(5) no
C9 C10 C15 C14 -160.7(3) no
C11 C10 C15 C14 15.0(5) no
S1 C11 C12 C13 -178.9(3) no
C10 C11 C12 C13 6.6(5) no
C11 C12 C13 C14 -29.9(6) no
C12 C13 C14 C15 49.0(7) no
C13 C14 C15 C10 -38.8(6) no

loop_
_cod_related_entry_id
_cod_related_entry_database
_cod_related_entry_code
1 ChemSpider 7859956
